data_1008817
loop_
_publ_author_name
'Bordet, P'
'Loureiro, S'
'LeFloch, S'
'Capponi, J J'
'Chaillout, C'
'Chenavas, J'
'Tholence, J L'
'Antipov, E V'
'Radaelli, P G'
'Marezio, M'

_publ_section_title
;
High pressure synthesis and structure of the superconducting mercury
cuprates (Hg(1-x) M(x)) Ba2 Ca(n-1) Cu(n) O(2+2n+d) with M= C, S
;
_journal_coden_ASTM PHYCE6
_journal_name_full 'Physica C (Amsterdam) (152,1988-)'
_journal_page_first 65
_journal_page_last 68
_journal_volume 282
_journal_year 1997
_chemical_formula_analytical '(Hg0.85 (S O4)0.15) Ba2 Cu O4'
_chemical_formula_structural 'Hg0.88 Ba2 Cu O4.15 (S O4)0.18'
_chemical_formula_sum 'Ba2 Cu Hg0.88 O4.87 S0.18'
_chemical_name_systematic
;
Mercury barium copper oxide sulfate(VI) (0.88/2/1/4.15/0.18)
;
_space_group_IT_number 123
_symmetry_cell_setting tetragonal
_symmetry_Int_Tables_number 123
_symmetry_space_group_name_Hall '-P 4 2'
_symmetry_space_group_name_H-M 'P 4/m m m'
_cell_angle_alpha 90
_cell_angle_beta 90
_cell_angle_gamma 90
_cell_formula_units_Z 1
_cell_length_a 3.8986(2)
_cell_length_b 3.8986(2)
_cell_length_c 9.2466(6)
_cell_volume 140.5
_refine_ls_R_factor_all 0.013
_cod_original_formula_sum 'Ba2 Cu Hg.88 O4.87 S.18'
_cod_database_code 1008817

loop_
_symmetry_equiv_pos_as_xyz
x,y,z
-x,-y,z
-x,y,z
x,-y,z
-y,x,z
y,-x,z
y,x,z
-y,-x,z
-x,-y,-z
x,y,-z
x,-y,-z
-x,y,-z
y,-x,-z
-y,x,-z
-y,-x,-z
y,x,-z

loop_
_atom_site_label
_atom_site_type_symbol
_atom_site_symmetry_multiplicity
_atom_site_Wyckoff_symbol
_atom_site_fract_x
_atom_site_fract_y
_atom_site_fract_z
_atom_site_occupancy
_atom_site_attached_hydrogens
_atom_site_calc_flag
Hg1 Hg2+ 1 a 0. 0. 0. 0.88 0 d
Ba1 Ba2+ 2 h 0.5 0.5 0.2927(2) 1. 0 d
Cu1 Cu3+ 1 b 0. 0. 0.5 1. 0 d
O1 O2- 2 e 0. 0.5 0.5 1. 0 d
O2 O2- 2 g 0. 0. 0.2153(4) 1. 0 d
O3 O2- 1 c 0.5 0.5 0. 0.15 0 d
S1 S6+ 4 l 0. 0.139(4) 0. 0.045(2) 0 d
O4 O2- 8 p 0.330(3) 0.372(5) 0. 0.045(2) 0 d
O5 O2- 8 s 0. -0.095(5) 0.138(1) 0.045(2) 0 d

loop_
_atom_type_symbol
_atom_type_oxidation_number
Hg2+ 2.000
Ba2+ 2.000
Cu3+ 2.900
O2- -2.000
S6+ 6.000
